data_1505409
loop_
_publ_author_name
'Snyder, Seth E.'
'Volkers, Phillip I.'
'Engebretson, David A.'
'Lee, Wonjae'
'Pirkle, William H.'
'Carey, James R.'

_publ_section_title
;
 Strong enantioselective self-recognition of a small chiral molecule.
;
_journal_issue 12
_journal_name_full 'Organic letters'
_journal_page_first 2341
_journal_page_last 2343
_journal_paper_doi 10.1021/ol070703m
_journal_volume 9
_journal_year 2007
_chemical_formula_sum 'C17 H24 N4 O6'
_chemical_formula_weight 380.40
_chemical_name_systematic
; 
 ? 
;
_space_group_IT_number 15
_symmetry_cell_setting monoclinic
_symmetry_space_group_name_Hall '-I 2ya'
_symmetry_space_group_name_H-M 'I 1 2/a 1'
_atom_sites_solution_hydrogens geom
_atom_sites_solution_primary direct
_atom_sites_solution_secondary difmap
_audit_creation_method SHELXL-97
_cell_angle_alpha 90.00
_cell_angle_beta 108.199(4)
_cell_angle_gamma 90.00
_cell_formula_units_Z 16
_cell_length_a 20.525(4)
_cell_length_b 12.332(3)
_cell_length_c 32.577(8)
_cell_measurement_temperature 193(2)
_cell_volume 7833(3)
_computing_structure_refinement 'SHELXL-97 (Sheldrick, 1997)'
_computing_structure_solution 'SHELXS-97 (Sheldrick, 1990)'
_diffrn_ambient_temperature 193(2)
_diffrn_measured_fraction_theta_full 0.998
_diffrn_measured_fraction_theta_max 0.998
_diffrn_radiation_monochromator graphite
_diffrn_radiation_source 'fine-focus sealed tube'
_diffrn_radiation_type MoK\a
_diffrn_radiation_wavelength 0.71073
_diffrn_reflns_av_R_equivalents 0.1611
_diffrn_reflns_av_sigmaI/netI 0.1948
_diffrn_reflns_limit_h_max 24
_diffrn_reflns_limit_h_min -24
_diffrn_reflns_limit_k_max 14
_diffrn_reflns_limit_k_min -14
_diffrn_reflns_limit_l_max 39
_diffrn_reflns_limit_l_min -37
_diffrn_reflns_number 30701
_diffrn_reflns_theta_full 25.37
_diffrn_reflns_theta_max 25.37
_diffrn_reflns_theta_min 1.78
_exptl_absorpt_coefficient_mu 0.099
_exptl_absorpt_correction_type none
_exptl_crystal_colour colorless
_exptl_crystal_density_diffrn 1.290
_exptl_crystal_density_method 'not measured'
_exptl_crystal_description platy
_exptl_crystal_F_000 3232
_exptl_crystal_size_max 0.50
_exptl_crystal_size_mid 0.14
_exptl_crystal_size_min 0.03
_refine_diff_density_max 0.172
_refine_diff_density_min -0.159
_refine_diff_density_rms 0.039
_refine_ls_extinction_coef 0.00017(5)
_refine_ls_extinction_expression Fc^*^=kFc[1+0.001xFc^2^\l^3^/sin(2\q)]^-1/4^
_refine_ls_extinction_method SHELXL
_refine_ls_goodness_of_fit_ref 0.792
_refine_ls_hydrogen_treatment mixed
_refine_ls_matrix_type full
_refine_ls_number_parameters 500
_refine_ls_number_reflns 7178
_refine_ls_number_restraints 2
_refine_ls_restrained_S_all 0.793
_refine_ls_R_factor_all 0.1927
_refine_ls_R_factor_gt 0.0427
_refine_ls_shift/su_max 0.000
_refine_ls_shift/su_mean 0.000
_refine_ls_structure_factor_coef Fsqd
_refine_ls_weighting_details 'calc w=1/[\s^2^(Fo^2^)+(0.0274P)^2^+0.0000P] where P=(Fo^2^+2Fc^2^)/3'
_refine_ls_weighting_scheme calc
_refine_ls_wR_factor_gt 0.0701
_refine_ls_wR_factor_ref 0.0943
_reflns_number_gt 2536
_reflns_number_total 7178
_reflns_threshold_expression >2sigma(I)
_cod_data_source_file ol070703msi20070323_110722.cif
_cod_data_source_block g93eb
_cod_original_sg_symbol_H-M I2/a
_cod_database_code 1505409

loop_
_symmetry_equiv_pos_as_xyz
'x, y, z'
'-x+1/2, y, -z'
'x+1/2, y+1/2, z+1/2'
'-x+1, y+1/2, -z+1/2'
'-x, -y, -z'
'x-1/2, -y, z'
'-x+1/2, -y+1/2, -z+1/2'
'x, -y+1/2, z+1/2'

loop_
_atom_site_label
_atom_site_type_symbol
_atom_site_fract_x
_atom_site_fract_y
_atom_site_fract_z
_atom_site_U_iso_or_equiv
_atom_site_adp_type
_atom_site_occupancy
_atom_site_symmetry_multiplicity
_atom_site_calc_flag
_atom_site_refinement_flags
O22 O 0.59305(12) 0.64360(18) 0.34026(6) 0.0664(7) Uani 1 1 d .
O23 O 0.67331(11) 0.75449(17) 0.37473(7) 0.0607(7) Uani 1 1 d .
O24 O 0.78265(12) 0.98218(18) 0.29579(8) 0.0750(8) Uani 1 1 d .
O25 O 0.75641(12) 0.96575(18) 0.22668(8) 0.0709(8) Uani 1 1 d .
O26 O 0.52946(10) 0.60247(16) 0.18661(6) 0.0528(6) Uani 1 1 d .
O27 O 0.46079(9) 0.81872(15) 0.08630(5) 0.0433(6) Uani 1 1 d D
O49 O 0.53893(13) 0.88937(17) 0.33561(7) 0.0657(7) Uani 1 1 d .
O50 O 0.43331(13) 0.84103(19) 0.32693(7) 0.0733(8) Uani 1 1 d .
O51 O 0.35062(11) 0.62208(18) 0.19105(7) 0.0723(7) Uani 1 1 d .
O52 O 0.34415(11) 0.71439(17) 0.13319(7) 0.0610(7) Uani 1 1 d .
O53 O 0.56815(11) 1.07323(16) 0.20718(6) 0.0597(7) Uani 1 1 d .
O54 O 0.64144(9) 0.89840(16) 0.12694(6) 0.0446(6) Uani 1 1 d D
N18 N 0.63611(14) 0.7134(2) 0.34158(8) 0.0484(7) Uani 1 1 d .
N19 N 0.74889(14) 0.9428(2) 0.26137(10) 0.0521(8) Uani 1 1 d .
N20 N 0.56872(12) 0.71494(19) 0.14487(8) 0.0373(6) Uani 1 1 d .
N21 N 0.41010(12) 0.66261(19) 0.05742(7) 0.0427(7) Uani 1 1 d .
N45 N 0.48098(18) 0.8645(2) 0.31358(10) 0.0563(8) Uani 1 1 d .
N46 N 0.36488(13) 0.7003(2) 0.17245(10) 0.0516(8) Uani 1 1 d .
N47 N 0.52938(11) 0.98539(17) 0.14365(7) 0.0354(6) Uani 1 1 d .
H47 H 0.5036 0.9324 0.1291 0.043 Uiso 1 1 calc RD
N48 N 0.69043(13) 1.0635(2) 0.12908(7) 0.0438(7) Uani 1 1 d .
C1 C 0.64368(15) 0.7503(2) 0.30009(9) 0.0364(8) Uani 1 1 d .
C2 C 0.69033(15) 0.8300(2) 0.30065(9) 0.0399(8) Uani 1 1 d .
H2 H 0.7169 0.8631 0.3269 0.048 Uiso 1 1 calc R
C3 C 0.69682(15) 0.8598(2) 0.26151(10) 0.0385(8) Uani 1 1 d .
C4 C 0.65930(14) 0.8137(2) 0.22294(9) 0.0359(8) Uani 1 1 d .
H4 H 0.6659 0.8357 0.1966 0.043 Uiso 1 1 calc R
C5 C 0.61176(14) 0.7347(2) 0.22333(9) 0.0338(8) Uani 1 1 d .
C6 C 0.60427(14) 0.7005(2) 0.26236(9) 0.0369(8) Uani 1 1 d .
H6 H 0.5729 0.6445 0.2631 0.044 Uiso 1 1 calc R
C7 C 0.56603(15) 0.6774(2) 0.18314(10) 0.0370(8) Uani 1 1 d .
C8 C 0.53097(14) 0.6599(2) 0.10479(8) 0.0338(8) Uani 1 1 d .
H8 H 0.5216 0.5831 0.1110 0.041 Uiso 1 1 calc R
C9 C 0.57320(14) 0.6625(2) 0.07353(8) 0.0408(8) Uani 1 1 d .
H9A H 0.5464 0.6265 0.0463 0.049 Uiso 1 1 calc R
H9B H 0.5797 0.7391 0.0666 0.049 Uiso 1 1 calc R
C10 C 0.64330(16) 0.6087(3) 0.08961(10) 0.0549(9) Uani 1 1 d .
H10 H 0.6685 0.6408 0.1184 0.066 Uiso 1 1 calc R
C11 C 0.63792(19) 0.4876(3) 0.09558(11) 0.0916(13) Uani 1 1 d .
H11A H 0.6166 0.4740 0.1181 0.137 Uiso 1 1 calc R
H11B H 0.6839 0.4554 0.1041 0.137 Uiso 1 1 calc R
H11C H 0.6098 0.4551 0.0684 0.137 Uiso 1 1 calc R
C12 C 0.68347(16) 0.6350(3) 0.05875(11) 0.0802(12) Uani 1 1 d .
H12A H 0.6574 0.6109 0.0296 0.120 Uiso 1 1 calc R
H12B H 0.7278 0.5975 0.0682 0.120 Uiso 1 1 calc R
H12C H 0.6911 0.7134 0.0586 0.120 Uiso 1 1 calc R
C13 C 0.46324(15) 0.7190(3) 0.08275(9) 0.0372(8) Uani 1 1 d .
C14 C 0.40663(15) 0.5447(2) 0.05242(10) 0.0534(9) Uani 1 1 d .
H14A H 0.4533 0.5141 0.0647 0.064 Uiso 1 1 calc R
H14B H 0.3901 0.5266 0.0213 0.064 Uiso 1 1 calc R
C15 C 0.36049(19) 0.4943(3) 0.07408(13) 0.0975(14) Uani 1 1 d .
H15A H 0.3770 0.5111 0.1050 0.146 Uiso 1 1 calc R
H15B H 0.3600 0.4155 0.0701 0.146 Uiso 1 1 calc R
H15C H 0.3140 0.5229 0.0615 0.146 Uiso 1 1 calc R
C16 C 0.34884(15) 0.7240(2) 0.03315(10) 0.0537(9) Uani 1 1 d .
H16A H 0.3444 0.7889 0.0499 0.064 Uiso 1 1 calc R
H16B H 0.3076 0.6784 0.0292 0.064 Uiso 1 1 calc R
C17 C 0.35236(19) 0.7587(3) -0.01039(10) 0.0949(14) Uani 1 1 d .
H17A H 0.3943 0.8007 -0.0067 0.142 Uiso 1 1 calc R
H17B H 0.3123 0.8035 -0.0248 0.142 Uiso 1 1 calc R
H17C H 0.3527 0.6944 -0.0280 0.142 Uiso 1 1 calc R
C28 C 0.46765(17) 0.8619(2) 0.26604(10) 0.0406(8) Uani 1 1 d .
C29 C 0.42176(15) 0.7854(2) 0.24289(10) 0.0430(8) Uani 1 1 d .
H29 H 0.3987 0.7371 0.2564 0.052 Uiso 1 1 calc R
C40 C 0.41139(15) 0.7833(2) 0.19900(10) 0.0391(8) Uani 1 1 d .
C31 C 0.44336(14) 0.8543(2) 0.17896(9) 0.0369(8) Uani 1 1 d .
H31 H 0.4330 0.8530 0.1484 0.044 Uiso 1 1 calc R
C32 C 0.49088(14) 0.9279(2) 0.20349(9) 0.0336(8) Uani 1 1 d .
C33 C 0.50240(15) 0.9321(2) 0.24778(9) 0.0389(8) Uani 1 1 d .
H33 H 0.5339 0.9830 0.2652 0.047 Uiso 1 1 calc R
C34 C 0.53228(15) 1.0021(2) 0.18487(10) 0.0373(8) Uani 1 1 d .
C35 C 0.56737(14) 1.0520(2) 0.12236(9) 0.0369(8) Uani 1 1 d .
H35 H 0.5741 1.1264 0.1353 0.044 Uiso 1 1 calc R
C36 C 0.52807(14) 1.0587(2) 0.07391(9) 0.0416(8) Uani 1 1 d .
H36A H 0.5576 1.0947 0.0591 0.050 Uiso 1 1 calc R
H36B H 0.5189 0.9841 0.0623 0.050 Uiso 1 1 calc R
C37 C 0.45999(15) 1.1200(3) 0.06296(9) 0.0510(9) Uani 1 1 d .
H37 H 0.4364 1.0984 0.0843 0.061 Uiso 1 1 calc R
C38 C 0.47127(19) 1.2412(3) 0.06611(10) 0.0938(14) Uani 1 1 d .
H38A H 0.4933 1.2642 0.0449 0.141 Uiso 1 1 calc R
H38B H 0.5008 1.2598 0.0952 0.141 Uiso 1 1 calc R
H38C H 0.4270 1.2781 0.0603 0.141 Uiso 1 1 calc R
C39 C 0.41386(17) 1.0897(3) 0.01810(10) 0.0832(12) Uani 1 1 d .
H39A H 0.4368 1.1078 -0.0032 0.125 Uiso 1 1 calc R
H39B H 0.3707 1.1300 0.0116 0.125 Uiso 1 1 calc R
H39C H 0.4043 1.0117 0.0170 0.125 Uiso 1 1 calc R
C41 C 0.63718(16) 0.9991(3) 0.12741(9) 0.0397(8) Uani 1 1 d .
C44 C 0.75603(15) 1.0135(2) 0.13122(10) 0.0516(9) Uani 1 1 d .
H44A H 0.7577 0.9395 0.1433 0.062 Uiso 1 1 calc R
H44B H 0.7937 1.0561 0.1511 0.062 Uiso 1 1 calc R
C45 C 0.76757(17) 1.0066(3) 0.08783(11) 0.0834(12) Uani 1 1 d .
H45A H 0.7293 0.9677 0.0675 0.125 Uiso 1 1 calc R
H45B H 0.8104 0.9677 0.0908 0.125 Uiso 1 1 calc R
H45C H 0.7705 1.0799 0.0769 0.125 Uiso 1 1 calc R
C42 C 0.69028(15) 1.1820(2) 0.13407(10) 0.0546(9) Uani 1 1 d .
H42A H 0.6439 1.2102 0.1187 0.066 Uiso 1 1 calc R
H42B H 0.7227 1.2145 0.1206 0.066 Uiso 1 1 calc R
C43 C 0.71038(16) 1.2157(2) 0.18116(10) 0.0687(10) Uani 1 1 d .
H43A H 0.6758 1.1899 0.1938 0.103 Uiso 1 1 calc R
H43B H 0.7133 1.2950 0.1832 0.103 Uiso 1 1 calc R
H43C H 0.7550 1.1841 0.1969 0.103 Uiso 1 1 calc R
H20 H 0.5911(11) 0.7785(15) 0.1410(7) 0.054(10) Uiso 1 1 d D

loop_
_atom_site_aniso_label
_atom_site_aniso_U_11
_atom_site_aniso_U_22
_atom_site_aniso_U_33
_atom_site_aniso_U_23
_atom_site_aniso_U_13
_atom_site_aniso_U_12
O22 0.0786(19) 0.0718(18) 0.0474(16) 0.0042(13) 0.0176(14) -0.0216(14)
O23 0.0708(17) 0.0714(16) 0.0306(14) -0.0052(12) 0.0026(12) -0.0039(12)
O24 0.0757(18) 0.0831(18) 0.0563(17) -0.0218(14) 0.0064(14) -0.0355(14)
O25 0.0720(18) 0.0842(19) 0.0532(17) 0.0047(14) 0.0149(15) -0.0321(13)
O26 0.0663(16) 0.0483(15) 0.0403(14) -0.0014(11) 0.0116(12) -0.0194(12)
O27 0.0473(14) 0.0348(13) 0.0447(13) -0.0035(11) 0.0100(10) -0.0010(11)
O49 0.0727(19) 0.0731(17) 0.0448(16) 0.0113(13) 0.0090(14) 0.0150(15)
O50 0.086(2) 0.0864(19) 0.0617(17) 0.0115(13) 0.0430(15) 0.0017(15)
O51 0.0778(18) 0.0513(16) 0.0872(19) 0.0136(14) 0.0250(14) -0.0204(13)
O52 0.0615(16) 0.0675(16) 0.0535(16) -0.0057(14) 0.0172(14) -0.0153(12)
O53 0.0864(18) 0.0509(15) 0.0446(15) -0.0135(12) 0.0244(13) -0.0290(13)
O54 0.0505(14) 0.0310(13) 0.0540(14) 0.0029(11) 0.0190(11) -0.0003(11)
N18 0.056(2) 0.050(2) 0.037(2) 0.0035(17) 0.0113(17) 0.0077(16)
N19 0.0459(19) 0.052(2) 0.052(2) -0.0005(18) 0.0075(18) -0.0035(15)
N20 0.0454(17) 0.0323(17) 0.0310(17) -0.0011(14) 0.0071(14) -0.0081(14)
N21 0.0376(17) 0.0379(17) 0.0457(17) -0.0065(14) 0.0031(14) -0.0063(14)
N45 0.072(3) 0.048(2) 0.052(2) 0.0120(16) 0.024(2) 0.0128(19)
N46 0.0477(19) 0.041(2) 0.068(2) 0.0009(19) 0.0213(18) -0.0034(15)
N47 0.0391(16) 0.0338(15) 0.0338(16) -0.0057(13) 0.0120(13) -0.0113(12)
N48 0.0365(17) 0.0392(17) 0.0601(19) 0.0054(14) 0.0216(14) 0.0017(15)
C1 0.040(2) 0.037(2) 0.028(2) 0.0042(16) 0.0048(17) 0.0060(16)
C2 0.038(2) 0.039(2) 0.035(2) -0.0035(17) 0.0006(16) 0.0039(17)
C3 0.037(2) 0.033(2) 0.040(2) 0.0010(17) 0.0049(18) -0.0018(16)
C4 0.038(2) 0.0321(19) 0.034(2) 0.0026(16) 0.0070(16) 0.0030(16)
C5 0.036(2) 0.0289(18) 0.033(2) -0.0008(16) 0.0049(16) 0.0046(16)
C6 0.037(2) 0.0328(19) 0.038(2) 0.0032(17) 0.0086(17) 0.0063(15)
C7 0.040(2) 0.030(2) 0.037(2) -0.0009(17) 0.0056(17) 0.0011(16)
C8 0.041(2) 0.0259(18) 0.0305(18) -0.0057(15) 0.0054(17) -0.0033(15)
C9 0.041(2) 0.0407(19) 0.0344(19) -0.0061(15) 0.0028(17) 0.0023(16)
C10 0.050(2) 0.065(3) 0.043(2) -0.0157(19) 0.0051(19) 0.0101(19)
C11 0.104(3) 0.075(3) 0.096(3) 0.007(2) 0.031(3) 0.042(2)
C12 0.046(2) 0.106(3) 0.091(3) -0.031(2) 0.026(2) -0.001(2)
C13 0.041(2) 0.045(2) 0.0265(19) 0.0005(18) 0.0123(16) -0.0024(19)
C14 0.045(2) 0.044(2) 0.059(2) -0.0146(17) -0.0019(18) -0.0076(17)
C15 0.093(3) 0.049(2) 0.168(4) 0.023(3) 0.067(3) 0.001(2)
C16 0.041(2) 0.051(2) 0.057(2) 0.0009(19) -0.0016(18) -0.0008(18)
C17 0.116(4) 0.112(3) 0.050(2) 0.018(2) 0.016(2) 0.030(3)
C28 0.056(2) 0.038(2) 0.033(2) 0.0092(18) 0.0201(19) 0.0170(18)
C29 0.044(2) 0.039(2) 0.051(2) 0.0120(18) 0.0224(19) 0.0104(17)
C40 0.038(2) 0.033(2) 0.047(2) 0.0060(18) 0.0145(18) 0.0028(16)
C31 0.040(2) 0.033(2) 0.039(2) 0.0060(17) 0.0146(17) 0.0069(16)
C32 0.039(2) 0.0270(19) 0.036(2) 0.0037(16) 0.0132(17) 0.0025(16)
C33 0.048(2) 0.0319(19) 0.037(2) 0.0038(16) 0.0135(17) 0.0073(16)
C34 0.044(2) 0.032(2) 0.035(2) -0.0007(17) 0.0121(18) 0.0011(17)
C35 0.045(2) 0.0294(18) 0.039(2) 0.0013(15) 0.0159(17) -0.0070(16)
C36 0.046(2) 0.041(2) 0.042(2) 0.0013(16) 0.0199(17) 0.0019(17)
C37 0.053(2) 0.065(3) 0.036(2) 0.0023(18) 0.0159(18) 0.0088(19)
C38 0.116(4) 0.060(3) 0.081(3) -0.014(2) -0.003(2) 0.037(2)
C39 0.079(3) 0.081(3) 0.069(3) -0.003(2) -0.007(2) 0.009(2)
C41 0.043(2) 0.045(2) 0.033(2) 0.0023(18) 0.0160(16) -0.003(2)
C44 0.044(2) 0.046(2) 0.067(3) 0.0043(18) 0.020(2) 0.0019(18)
C45 0.083(3) 0.099(3) 0.085(3) 0.028(2) 0.050(3) 0.031(2)
C42 0.044(2) 0.037(2) 0.083(3) 0.009(2) 0.0202(19) -0.0066(17)
C43 0.061(3) 0.055(2) 0.090(3) -0.014(2) 0.024(2) -0.0096(19)

loop_
_atom_type_symbol
_atom_type_description
_atom_type_scat_dispersion_real
_atom_type_scat_dispersion_imag
_atom_type_scat_source
C C 0.0033 0.0016 'International Tables Vol C Tables 4.2.6.8 and 6.1.1.4'
H H 0.0000 0.0000 'International Tables Vol C Tables 4.2.6.8 and 6.1.1.4'
N N 0.0061 0.0033 'International Tables Vol C Tables 4.2.6.8 and 6.1.1.4'
O O 0.0106 0.0060 'International Tables Vol C Tables 4.2.6.8 and 6.1.1.4'

loop_
_geom_angle_atom_site_label_1
_geom_angle_atom_site_label_2
_geom_angle_atom_site_label_3
_geom_angle
O23 N18 O22 124.6(3)
O23 N18 C1 117.7(3)
O22 N18 C1 117.7(3)
O24 N19 O25 123.9(3)
O24 N19 C3 118.4(3)
O25 N19 C3 117.6(3)
C7 N20 C8 120.3(2)
C7 N20 H20 125.2(15)
C8 N20 H20 114.4(15)
C13 N21 C14 126.0(3)
C13 N21 C16 117.4(2)
C14 N21 C16 116.6(2)
O49 N45 O50 126.2(3)
O49 N45 C28 116.5(3)
O50 N45 C28 117.3(3)
O51 N46 O52 124.7(3)
O51 N46 C40 117.8(3)
O52 N46 C40 117.4(3)
C34 N47 C35 122.0(2)
C34 N47 H47 119.0
C35 N47 H47 119.0
C41 N48 C44 118.6(3)
C41 N48 C42 124.4(3)
C44 N48 C42 116.6(2)
C2 C1 C6 122.8(3)
C2 C1 N18 118.8(3)
C6 C1 N18 118.4(3)
C1 C2 C3 116.8(3)
C1 C2 H2 121.6
C3 C2 H2 121.6
C2 C3 C4 123.3(3)
C2 C3 N19 117.9(3)
C4 C3 N19 118.8(3)
C3 C4 C5 118.6(3)
C3 C4 H4 120.7
C5 C4 H4 120.7
C4 C5 C6 120.1(3)
C4 C5 C7 124.5(3)
C6 C5 C7 115.4(3)
C1 C6 C5 118.4(3)
C1 C6 H6 120.8
C5 C6 H6 120.8
O26 C7 N20 123.5(3)
O26 C7 C5 120.3(3)
N20 C7 C5 116.3(3)
N20 C8 C9 109.4(2)
N20 C8 C13 110.4(2)
C9 C8 C13 107.3(2)
N20 C8 H8 109.9
C9 C8 H8 109.9
C13 C8 H8 109.9
C10 C9 C8 115.7(2)
C10 C9 H9A 108.4
C8 C9 H9A 108.4
C10 C9 H9B 108.4
C8 C9 H9B 108.4
H9A C9 H9B 107.4
C11 C10 C12 111.8(3)
C11 C10 C9 112.0(3)
C12 C10 C9 109.2(3)
C11 C10 H10 107.9
C12 C10 H10 107.9
C9 C10 H10 107.9
C10 C11 H11A 109.5
C10 C11 H11B 109.5
H11A C11 H11B 109.5
C10 C11 H11C 109.5
H11A C11 H11C 109.5
H11B C11 H11C 109.5
C10 C12 H12A 109.5
C10 C12 H12B 109.5
H12A C12 H12B 109.5
C10 C12 H12C 109.5
H12A C12 H12C 109.5
H12B C12 H12C 109.5
O27 C13 N21 121.6(3)
O27 C13 C8 119.0(3)
N21 C13 C8 119.1(3)
N21 C14 C15 112.4(3)
N21 C14 H14A 109.1
C15 C14 H14A 109.1
N21 C14 H14B 109.1
C15 C14 H14B 109.1
H14A C14 H14B 107.9
C14 C15 H15A 109.5
C14 C15 H15B 109.5
H15A C15 H15B 109.5
C14 C15 H15C 109.5
H15A C15 H15C 109.5
H15B C15 H15C 109.5
N21 C16 C17 111.6(3)
N21 C16 H16A 109.3
C17 C16 H16A 109.3
N21 C16 H16B 109.3
C17 C16 H16B 109.3
H16A C16 H16B 108.0
C16 C17 H17A 109.5
C16 C17 H17B 109.5
H17A C17 H17B 109.5
C16 C17 H17C 109.5
H17A C17 H17C 109.5
H17B C17 H17C 109.5
C33 C28 C29 123.7(3)
C33 C28 N45 119.2(3)
C29 C28 N45 117.2(3)
C40 C29 C28 116.0(3)
C40 C29 H29 122.0
C28 C29 H29 122.0
C31 C40 C29 122.6(3)
C31 C40 N46 118.6(3)
C29 C40 N46 118.8(3)
C40 C31 C32 119.8(3)
C40 C31 H31 120.1
C32 C31 H31 120.1
C31 C32 C33 119.0(3)
C31 C32 C34 123.4(3)
C33 C32 C34 117.6(3)
C28 C33 C32 119.0(3)
C28 C33 H33 120.5
C32 C33 H33 120.5
O53 C34 N47 122.3(3)
O53 C34 C32 120.5(3)
N47 C34 C32 117.2(3)
N47 C35 C36 109.5(2)
N47 C35 C41 109.3(2)
C36 C35 C41 107.8(2)
N47 C35 H35 110.0
C36 C35 H35 110.0
C41 C35 H35 110.0
C37 C36 C35 114.5(2)
C37 C36 H36A 108.6
C35 C36 H36A 108.6
C37 C36 H36B 108.6
C35 C36 H36B 108.6
H36A C36 H36B 107.6
C38 C37 C39 110.2(3)
C38 C37 C36 111.3(3)
C39 C37 C36 110.6(3)
C38 C37 H37 108.2
C39 C37 H37 108.2
C36 C37 H37 108.2
C37 C38 H38A 109.5
C37 C38 H38B 109.5
H38A C38 H38B 109.5
C37 C38 H38C 109.5
H38A C38 H38C 109.5
H38B C38 H38C 109.5
C37 C39 H39A 109.5
C37 C39 H39B 109.5
H39A C39 H39B 109.5
C37 C39 H39C 109.5
H39A C39 H39C 109.5
H39B C39 H39C 109.5
O54 C41 N48 122.2(3)
O54 C41 C35 119.3(3)
N48 C41 C35 118.3(3)
N48 C44 C45 113.0(3)
N48 C44 H44A 109.0
C45 C44 H44A 109.0
N48 C44 H44B 109.0
C45 C44 H44B 109.0
H44A C44 H44B 107.8
C44 C45 H45A 109.5
C44 C45 H45B 109.5
H45A C45 H45B 109.5
C44 C45 H45C 109.5
H45A C45 H45C 109.5
H45B C45 H45C 109.5
N48 C42 C43 112.0(2)
N48 C42 H42A 109.2
C43 C42 H42A 109.2
N48 C42 H42B 109.2
C43 C42 H42B 109.2
H42A C42 H42B 107.9
C42 C43 H43A 109.5
C42 C43 H43B 109.5
H43A C43 H43B 109.5
C42 C43 H43C 109.5
H43A C43 H43C 109.5
H43B C43 H43C 109.5

loop_
_geom_bond_atom_site_label_1
_geom_bond_atom_site_label_2
_geom_bond_distance
O22 N18 1.225(3)
O23 N18 1.221(3)
O24 N19 1.220(3)
O25 N19 1.221(3)
O26 C7 1.218(3)
O27 C13 1.238(3)
O49 N45 1.221(3)
O50 N45 1.223(3)
O51 N46 1.222(3)
O52 N46 1.228(3)
O53 C34 1.227(3)
O54 C41 1.245(3)
N18 C1 1.480(3)
N19 C3 1.480(3)
N20 C7 1.347(3)
N20 C8 1.461(3)
N20 H20 0.936(10)
N21 C13 1.339(3)
N21 C14 1.462(3)
N21 C16 1.469(3)
N45 C28 1.487(4)
N46 C40 1.481(3)
N47 C34 1.341(3)
N47 C35 1.450(3)
N47 H47 0.8800
N48 C41 1.339(3)
N48 C44 1.463(3)
N48 C42 1.470(3)
C1 C2 1.368(3)
C1 C6 1.386(3)
C2 C3 1.373(3)
C2 H2 0.9500
C3 C4 1.375(3)
C4 C5 1.382(3)
C4 H4 0.9500
C5 C6 1.393(3)
C5 C7 1.525(4)
C6 H6 0.9500
C8 C9 1.530(3)
C8 C13 1.535(4)
C8 H8 1.0000
C9 C10 1.521(4)
C9 H9A 0.9900
C9 H9B 0.9900
C10 C11 1.515(4)
C10 C12 1.521(4)
C10 H10 1.0000
C11 H11A 0.9800
C11 H11B 0.9800
C11 H11C 0.9800
C12 H12A 0.9800
C12 H12B 0.9800
C12 H12C 0.9800
C14 C15 1.483(4)
C14 H14A 0.9900
C14 H14B 0.9900
C15 H15A 0.9800
C15 H15B 0.9800
C15 H15C 0.9800
C16 C17 1.505(4)
C16 H16A 0.9900
C16 H16B 0.9900
C17 H17A 0.9800
C17 H17B 0.9800
C17 H17C 0.9800
C28 C33 1.371(4)
C28 C29 1.379(4)
C29 C40 1.378(3)
C29 H29 0.9500
C40 C31 1.375(3)
C31 C32 1.388(3)
C31 H31 0.9500
C32 C33 1.388(3)
C32 C34 1.500(4)
C33 H33 0.9500
C35 C36 1.534(3)
C35 C41 1.536(4)
C35 H35 1.0000
C36 C37 1.529(4)
C36 H36A 0.9900
C36 H36B 0.9900
C37 C38 1.511(4)
C37 C39 1.519(3)
C37 H37 1.0000
C38 H38A 0.9800
C38 H38B 0.9800
C38 H38C 0.9800
C39 H39A 0.9800
C39 H39B 0.9800
C39 H39C 0.9800
C44 C45 1.507(3)
C44 H44A 0.9900
C44 H44B 0.9900
C45 H45A 0.9800
C45 H45B 0.9800
C45 H45C 0.9800
C42 C43 1.517(3)
C42 H42A 0.9900
C42 H42B 0.9900
C43 H43A 0.9800
C43 H43B 0.9800
C43 H43C 0.9800
